data_2021757
loop_
_publ_author_name
'Meundaeng, Natthaya'
'Prior, Timothy John'
'Rujiwatra, Apinpus'

_publ_section_title
;
 Crystal structures and Hirshfeld surface analysis of transition-metal
 complexes of 1,3-azolecarboxylic acids
;
_journal_coeditor_code FN3320
_journal_issue 9
_journal_name_full 'Acta Crystallographica Section C'
_journal_page_first
;
;
_journal_paper_doi 10.1107/S2053229619011525
_journal_volume 75
_journal_year 2019
_chemical_formula_iupac '[Co (C4 H2 N2 O2)2 (H2 O)2]'
_chemical_formula_moiety 'C8 H10 Co N4 O6'
_chemical_formula_sum 'C8 H10 Co N4 O6'
_chemical_formula_weight 317.13
_chemical_name_systematic Diaquabis(1<i>H</i>-imidazole-2-carboxylato-\k^2^<i>N</i>^3^,<i>O</i>)cobalt(II)
_space_group_crystal_system monoclinic
_space_group_IT_number 14
_space_group_name_Hall '-P 2ybc'
_space_group_name_H-M_alt 'P 1 21/c 1'
_symmetry_space_group_name_Hall '-P 2ybc'
_symmetry_space_group_name_H-M 'P 1 21/c 1'
_atom_sites_solution_hydrogens difmap
_audit_creation_method SHELXL-2018/3
_cell_angle_alpha 90
_cell_angle_beta 97.858(10)
_cell_angle_gamma 90
_cell_formula_units_Z 2
_cell_length_a 5.1145(7)
_cell_length_b 10.6123(12)
_cell_length_c 10.4179(13)
_cell_measurement_reflns_used 2611
_cell_measurement_temperature 150(2)
_cell_measurement_theta_max 29.45
_cell_measurement_theta_min 2.75
_cell_volume 560.14(12)
_computing_cell_refinement
;
X-AREA (Stoe & Cie, 2016)
;
_computing_data_collection
;
X-AREA (Stoe & Cie, 2016)
;
_computing_data_reduction
;
SORTAV (Blessing, 1987, 1989)
;
_computing_structure_refinement
;
SHELXL2018 (Sheldrick, 2015b)
;
_computing_structure_solution
;
SHELXT2014 (Sheldrick, 2015a)
;
_diffrn_ambient_temperature 150(2)
_diffrn_detector_area_resol_mean 6.67
_diffrn_measured_fraction_theta_full 0.998
_diffrn_measured_fraction_theta_max 0.992
_diffrn_measurement_device_type 'Stoe IPDS2'
_diffrn_measurement_method \w-scans
_diffrn_radiation_type MoK\a
_diffrn_radiation_wavelength 0.71073
_diffrn_reflns_av_R_equivalents 0.0266
_diffrn_reflns_av_unetI/netI 0.0511
_diffrn_reflns_limit_h_max 7
_diffrn_reflns_limit_h_min -6
_diffrn_reflns_limit_k_max 14
_diffrn_reflns_limit_k_min -13
_diffrn_reflns_limit_l_max 13
_diffrn_reflns_limit_l_min -14
_diffrn_reflns_number 3303
_diffrn_reflns_theta_full 25.242
_diffrn_reflns_theta_max 29.173
_diffrn_reflns_theta_min 2.753
_diffrn_source 'fine-focus sealed tube'
_exptl_absorpt_coefficient_mu 1.564
_exptl_absorpt_correction_T_max 0.948
_exptl_absorpt_correction_T_min 0.944
_exptl_absorpt_correction_type multi-scan
_exptl_absorpt_process_details
;
(SORTAV; Blessing, 1995)
;
_exptl_crystal_colour 'pale orange'
_exptl_crystal_density_diffrn 1.880
_exptl_crystal_description block
_exptl_crystal_F_000 322
_exptl_crystal_size_max 0.200
_exptl_crystal_size_mid 0.110
_exptl_crystal_size_min 0.110
_refine_diff_density_max 0.323
_refine_diff_density_min -0.280
_refine_ls_extinction_method none
_refine_ls_goodness_of_fit_ref 0.835
_refine_ls_hydrogen_treatment refall
_refine_ls_matrix_type full
_refine_ls_number_parameters 99
_refine_ls_number_reflns 1495
_refine_ls_number_restraints 0
_refine_ls_restrained_S_all 0.835
_refine_ls_R_factor_all 0.0403
_refine_ls_R_factor_gt 0.0234
_refine_ls_shift/su_max 0.000
_refine_ls_shift/su_mean 0.000
_refine_ls_structure_factor_coef Fsqd
_refine_ls_weighting_details 'w=1/[\s^2^(Fo^2^)+(0.0227P)^2^] where P=(Fo^2^+2Fc^2^)/3'
_refine_ls_weighting_scheme calc
_refine_ls_wR_factor_gt 0.0459
_refine_ls_wR_factor_ref 0.0478
_reflns_number_gt 1078
_reflns_number_total 1495
_reflns_threshold_expression 'I > 2\s(I)'
_cod_data_source_file fn3320sup1.cif
_cod_data_source_block Co-2Hima
_cod_database_code 2021757
_shelx_space_group_comment
;
The symmetry employed for this shelxl refinement is uniquely defined
by the following loop, which should always be used as a source of
symmetry information in preference to the above space-group names.
They are only intended as comments.
;
_shelx_estimated_absorpt_t_min 0.745
_shelx_estimated_absorpt_t_max 0.847

loop_
_space_group_symop_operation_xyz
'x, y, z'
'-x, y+1/2, -z+1/2'
'-x, -y, -z'
'x, -y-1/2, z-1/2'

loop_
_atom_site_type_symbol
_atom_site_label
_atom_site_fract_x
_atom_site_fract_y
_atom_site_fract_z
_atom_site_U_iso_or_equiv
_atom_site_adp_type
_atom_site_calc_flag
_atom_site_occupancy
Co Co1 0.500000 0.500000 0.500000 0.01256(8) Uani d 1
C C2 0.2691(3) 0.89171(17) 0.42726(16) 0.0202(4) Uani d 1
H H2 0.1925(19) 0.9647(17) 0.43085(18) 0.024 Uiso calc 1
O O1 0.7373(2) 0.54766(10) 0.35744(11) 0.0154(2) Uani d 1
O O3 0.2152(2) 0.44396(13) 0.34702(12) 0.0171(2) Uani d 1
O O2 0.8152(2) 0.70089(11) 0.22067(12) 0.0210(3) Uani d 1
N N1 0.3895(3) 0.69131(12) 0.46601(13) 0.0149(3) Uani d 1
C C3 0.5145(3) 0.73694(15) 0.37229(15) 0.0152(3) Uani d 1
C C4 0.7044(3) 0.65913(15) 0.31028(15) 0.0143(3) Uani d 1
C C1 0.2359(3) 0.78838(15) 0.50138(17) 0.0181(3) Uani d 1
H H1 0.129(2) 0.78431(18) 0.5645(14) 0.022 Uiso calc 1
N N2 0.4455(3) 0.85818(13) 0.34665(14) 0.0198(3) Uani d 1
H H2A 0.5026(15) 0.9055(12) 0.2898(14) 0.024 Uiso calc 1
H H3A 0.198(4) 0.368(2) 0.337(2) 0.031(6) Uiso d 1
H H3B 0.076(5) 0.474(2) 0.343(2) 0.044(7) Uiso d 1

loop_
_atom_site_aniso_label
_atom_site_aniso_U_11
_atom_site_aniso_U_22
_atom_site_aniso_U_33
_atom_site_aniso_U_12
_atom_site_aniso_U_13
_atom_site_aniso_U_23
Co1 0.01397(13) 0.01072(13) 0.01381(14) 0.00019(14) 0.00483(9) 0.00071(15)
C2 0.0227(8) 0.0161(8) 0.0230(9) 0.0064(6) 0.0079(7) -0.0020(7)
O1 0.0163(5) 0.0121(5) 0.0191(6) 0.0018(4) 0.0071(4) 0.0022(4)
O3 0.0152(6) 0.0142(6) 0.0221(6) 0.0018(5) 0.0032(4) -0.0036(5)
O2 0.0254(6) 0.0180(6) 0.0224(6) 0.0018(5) 0.0129(5) 0.0035(5)
N1 0.0157(6) 0.0134(7) 0.0160(6) 0.0007(5) 0.0040(5) 0.0004(5)
C3 0.0158(7) 0.0140(8) 0.0161(8) 0.0001(6) 0.0033(6) 0.0004(6)
C4 0.0136(7) 0.0146(8) 0.0149(8) -0.0017(6) 0.0025(6) -0.0011(6)
C1 0.0170(7) 0.0186(8) 0.0203(8) 0.0036(6) 0.0084(6) -0.0017(7)
N2 0.0264(7) 0.0136(7) 0.0210(7) 0.0026(5) 0.0088(6) 0.0041(6)

loop_
_atom_type_symbol
_atom_type_description
_atom_type_scat_dispersion_real
_atom_type_scat_dispersion_imag
_atom_type_scat_source
C C 0.0033 0.0016 'International Tables Vol C Tables 4.2.6.8 and 6.1.1.4'
H H 0.0000 0.0000 'International Tables Vol C Tables 4.2.6.8 and 6.1.1.4'
Co Co 0.3494 0.9721 'International Tables Vol C Tables 4.2.6.8 and 6.1.1.4'
N N 0.0061 0.0033 'International Tables Vol C Tables 4.2.6.8 and 6.1.1.4'
O O 0.0106 0.0060 'International Tables Vol C Tables 4.2.6.8 and 6.1.1.4'

loop_
_geom_angle_atom_site_label_1
_geom_angle_atom_site_label_2
_geom_angle_atom_site_label_3
_geom_angle_site_symmetry_1
_geom_angle_site_symmetry_3
_geom_angle
O3 Co1 O3 . 3_666 180.0
O3 Co1 O1 . 3_666 93.48(5)
O3 Co1 O1 3_666 3_666 86.52(5)
O3 Co1 O1 . . 86.52(5)
O3 Co1 O1 3_666 . 93.48(5)
O1 Co1 O1 3_666 . 180.0
O3 Co1 N1 . 3_666 89.83(5)
O3 Co1 N1 3_666 3_666 90.17(5)
O1 Co1 N1 3_666 3_666 79.55(5)
O1 Co1 N1 . 3_666 100.45(5)
O3 Co1 N1 . . 90.17(5)
O3 Co1 N1 3_666 . 89.83(5)
O1 Co1 N1 3_666 . 100.45(5)
O1 Co1 N1 . . 79.55(5)
N1 Co1 N1 3_666 . 180.0
N2 C2 C1 . . 106.45(15)
N2 C2 H2 . . 126.8
C1 C2 H2 . . 126.8
C4 O1 Co1 . . 115.71(10)
Co1 O3 H3A . . 115.5(14)
Co1 O3 H3B . . 117.2(18)
H3A O3 H3B . . 109(2)
C3 N1 C1 . . 105.88(13)
C3 N1 Co1 . . 109.07(10)
C1 N1 Co1 . . 145.04(12)
N1 C3 N2 . . 110.67(14)
N1 C3 C4 . . 121.65(14)
N2 C3 C4 . . 127.67(15)
O2 C4 O1 . . 124.67(15)
O2 C4 C3 . . 121.46(15)
O1 C4 C3 . . 113.87(14)
C2 C1 N1 . . 109.28(15)
C2 C1 H1 . . 125.4
N1 C1 H1 . . 125.4
C3 N2 C2 . . 107.71(15)
C3 N2 H2A . . 126.1
C2 N2 H2A . . 126.1

loop_
_geom_bond_atom_site_label_1
_geom_bond_atom_site_label_2
_geom_bond_site_symmetry_2
_geom_bond_distance
Co1 O3 . 2.0931(11)
Co1 O3 3_666 2.0931(11)
Co1 O1 3_666 2.1041(12)
Co1 O1 . 2.1041(12)
Co1 N1 3_666 2.1241(13)
Co1 N1 . 2.1242(13)
C2 N2 . 1.361(2)
C2 C1 . 1.365(2)
C2 H2 . 0.87(2)
O1 C4 . 1.2831(19)
O3 H3A . 0.81(2)
O3 H3B . 0.78(2)
O2 C4 . 1.239(2)
N1 C3 . 1.329(2)
N1 C1 . 1.376(2)
C3 N2 . 1.351(2)
C3 C4 . 1.488(2)
C1 H1 . 0.91(2)
N2 H2A . 0.86(2)

loop_
_geom_hbond_atom_site_label_D
_geom_hbond_atom_site_label_H
_geom_hbond_atom_site_label_A
_geom_hbond_site_symmetry_A
_geom_hbond_distance_DH
_geom_hbond_distance_HA
_geom_hbond_distance_DA
_geom_hbond_angle_DHA
_geom_hbond_publ_flag
C1 H1 O2 4_476 0.91 2.44 3.347(2) 172.4 yes
N2 H2A O1 2_655 0.86 2.37 2.9824(18) 128.7 yes
N2 H2A O3 2_655 0.86 2.20 2.978(2) 150.6 yes
O3 H3A O2 2_645 0.81(2) 1.87(2) 2.6731(18) 168(2) yes
O3 H3B O1 1_455 0.78(2) 1.92(3) 2.6963(17) 173(2) yes

loop_
_geom_torsion_atom_site_label_1
_geom_torsion_atom_site_label_2
_geom_torsion_atom_site_label_3
_geom_torsion_atom_site_label_4
_geom_torsion
C1 N1 C3 N2 -0.31(16)
Co1 N1 C3 N2 179.03(10)
C1 N1 C3 C4 178.99(14)
Co1 N1 C3 C4 -1.67(16)
Co1 O1 C4 O2 -175.67(11)
Co1 O1 C4 C3 3.72(15)
N1 C3 C4 O2 178.08(14)
N2 C3 C4 O2 -2.8(2)
N1 C3 C4 O1 -1.3(2)
N2 C3 C4 O1 177.84(14)
N2 C2 C1 N1 -0.45(18)
C3 N1 C1 C2 0.47(17)
Co1 N1 C1 C2 -178.44(14)
N1 C3 N2 C2 0.04(17)
C4 C3 N2 C2 -179.21(14)
C1 C2 N2 C3 0.25(18)

_cod_database_fobs_code 2021757
